data_8107211
loop_
_publ_author_name
'Peng, Wei'
'Yang, Jicai'
'Yue, Yu'
'Deng, Xin'
'Jiang, Wujiu'

_publ_section_title
;
 Crystal structure of methyl
 2-(1,3-dioxo-1H-benzo[de]isoquinolin-2(3H)-yl)acetate, C15H11NO4
;
_journal_issue 4
_journal_name_full 'Zeitschrift f\"ur Kristallographie - New Crystal Structures'
_journal_page_first 769
_journal_page_last 771
_journal_paper_doi 10.1515/ncrs-2022-0237
_journal_volume 237
_journal_year 2022
_chemical_formula_moiety 'C15 H11 N O4'
_chemical_formula_sum 'C15 H11 N O4'
_chemical_formula_weight 269.25
_space_group_crystal_system monoclinic
_space_group_IT_number 14
_space_group_name_Hall '-P 2yn'
_space_group_name_H-M_alt 'P 1 21/n 1'
_atom_sites_solution_hydrogens geom
_cell_angle_alpha 90
_cell_angle_beta 96.6020(10)
_cell_angle_gamma 90
_cell_formula_units_Z 8
_cell_length_a 8.0909(6)
_cell_length_b 24.4463(18)
_cell_length_c 12.6980(10)
_cell_measurement_reflns_used 5433
_cell_measurement_temperature 296(2)
_cell_measurement_theta_max 29.46
_cell_measurement_theta_min 2.32
_cell_volume 2494.9(3)
_computing_cell_refinement 'Bruker SAINT [1]'
_computing_data_collection 'Bruker APEX2 [1]'
_computing_data_reduction 'Bruker SAINT [1]'
_computing_molecular_graphics 'ORTEP-3 for Windows [4]'
_computing_publication_material 'SHELXL-2018/3 [3]'
_computing_structure_refinement 'SHELXL-2018/3 (Sheldrick, 2018) [3]'
_computing_structure_solution 'SHELXT 2018/2 (Sheldrick, 2018) [2]'
_diffrn_ambient_temperature 296(2)
_diffrn_measured_fraction_theta_full 0.997
_diffrn_measured_fraction_theta_max 0.997
_diffrn_measurement_device_type 'Bruker APEX-II CCD'
_diffrn_measurement_method '\f and \w scans'
_diffrn_radiation_type MoK\a
_diffrn_radiation_wavelength 0.71073
_diffrn_reflns_av_R_equivalents 0.0222
_diffrn_reflns_av_unetI/netI 0.0270
_diffrn_reflns_Laue_measured_fraction_full 0.997
_diffrn_reflns_Laue_measured_fraction_max 0.997
_diffrn_reflns_limit_h_max 9
_diffrn_reflns_limit_h_min -8
_diffrn_reflns_limit_k_max 21
_diffrn_reflns_limit_k_min -29
_diffrn_reflns_limit_l_max 14
_diffrn_reflns_limit_l_min -15
_diffrn_reflns_number 12813
_diffrn_reflns_point_group_measured_fraction_full 0.997
_diffrn_reflns_point_group_measured_fraction_max 0.997
_diffrn_reflns_theta_full 25.098
_diffrn_reflns_theta_max 25.098
_diffrn_reflns_theta_min 1.666
_exptl_absorpt_coefficient_mu 0.105
_exptl_absorpt_correction_type multi-scan
_exptl_absorpt_process_details sadabs
_exptl_crystal_colour light-yellow
_exptl_crystal_density_diffrn 1.434
_exptl_crystal_description block
_exptl_crystal_F_000 1120
_exptl_crystal_size_max 0.300
_exptl_crystal_size_mid 0.260
_exptl_crystal_size_min 0.220
_exptl_transmission_factor_max 0.7461
_exptl_transmission_factor_min 0.6815
_refine_diff_density_max 0.213
_refine_diff_density_min -0.237
_refine_diff_density_rms 0.056
_refine_ls_extinction_coef .
_refine_ls_extinction_method none
_refine_ls_goodness_of_fit_ref 1.052
_refine_ls_hydrogen_treatment constr
_refine_ls_matrix_type full
_refine_ls_number_parameters 363
_refine_ls_number_reflns 4421
_refine_ls_number_restraints 36
_refine_ls_restrained_S_all 1.130
_refine_ls_R_factor_all 0.0626
_refine_ls_R_factor_gt 0.0470
_refine_ls_shift/su_max 0.000
_refine_ls_shift/su_mean 0.000
_refine_ls_structure_factor_coef Fsqd
_refine_ls_weighting_details 'w=1/[\s^2^(Fo^2^)+(0.0594P)^2^+0.5527P] where P=(Fo^2^+2Fc^2^)/3'
_refine_ls_weighting_scheme calc
_refine_ls_wR_factor_gt 0.1199
_refine_ls_wR_factor_ref 0.1273
_reflns_Friedel_coverage 0.000
_reflns_Friedel_fraction_full .
_reflns_Friedel_fraction_max .
_reflns_number_gt 3376
_reflns_number_total 4421
_reflns_threshold_expression 'I > 2\s(I)'
_cod_data_source_file suppl_j_ncrs-2022-0237_suppl_001.cif
_cod_data_source_block jwj081S_a
_cod_original_sg_symbol_H-M 'P 21/n'
_cod_database_code 8107211
_shelx_space_group_comment
; 
The symmetry employed for this shelxl refinement is uniquely defined 
by the following loop, which should always be used as a source of 
symmetry information in preference to the above space-group names. 
They are only intended as comments. 
;
_shelx_estimated_absorpt_t_min 0.969
_shelx_estimated_absorpt_t_max 0.977

loop_
_space_group_symop_operation_xyz
'x, y, z'
'-x+1/2, y+1/2, -z+1/2'
'-x, -y, -z'
'x-1/2, -y-1/2, z-1/2'

loop_
_atom_site_label
_atom_site_type_symbol
_atom_site_fract_x
_atom_site_fract_y
_atom_site_fract_z
_atom_site_U_iso_or_equiv
_atom_site_adp_type
_atom_site_occupancy
_atom_site_site_symmetry_order
_atom_site_calc_flag
_atom_site_refinement_flags_posn
_atom_site_refinement_flags_adp
_atom_site_refinement_flags_occupancy
_atom_site_disorder_assembly
_atom_site_disorder_group
C1 C 0.8531(2) 0.60315(7) 0.61961(13) 0.0503(4) Uani 1 1 d . . . . .
C2 C 0.8951(2) 0.57022(8) 0.53833(16) 0.0631(5) Uani 1 1 d . . . . .
H2 H 0.873718 0.532863 0.539798 0.076 Uiso 1 1 calc R U . . .
C3 C 0.9690(2) 0.59241(10) 0.45427(16) 0.0692(6) Uani 1 1 d . . . . .
H3 H 0.997032 0.569746 0.400244 0.083 Uiso 1 1 calc R U . . .
C4 C 1.0002(2) 0.64662(10) 0.45061(15) 0.0655(5) Uani 1 1 d . . . . .
H4 H 1.051402 0.660774 0.394608 0.079 Uiso 1 1 calc R U . . .
C5 C 0.9563(2) 0.68201(8) 0.53036(14) 0.0538(4) Uani 1 1 d . . . . .
C6 C 0.9885(3) 0.73896(9) 0.5293(2) 0.0764(6) Uani 1 1 d . . . . .
H6 H 1.039799 0.754092 0.474209 0.092 Uiso 1 1 calc R U . . .
C7 C 0.9450(3) 0.77153(9) 0.6079(3) 0.0902(8) Uani 1 1 d . . . . .
H7 H 0.966144 0.808883 0.605705 0.108 Uiso 1 1 calc R U . . .
C8 C 0.8695(3) 0.75024(9) 0.6916(2) 0.0802(7) Uani 1 1 d . . . . .
H8 H 0.840092 0.773396 0.744510 0.096 Uiso 1 1 calc R U . . .
C9 C 0.8378(2) 0.69498(8) 0.69696(14) 0.0565(5) Uani 1 1 d . . . . .
C10 C 0.88116(18) 0.66010(7) 0.61579(13) 0.0462(4) Uani 1 1 d . . . . .
C11 C 0.7853(2) 0.57892(10) 0.71085(16) 0.0687(5) Uani 1 1 d . U . . .
C12 C 0.7627(2) 0.67177(11) 0.78701(16) 0.0710(5) Uani 1 1 d . U . . .
C13 C 0.6691(3) 0.59165(14) 0.87719(18) 0.0962(7) Uani 1 1 d . U . . .
H13A H 0.608728 0.558518 0.855231 0.115 Uiso 1 1 calc R U . . .
H13B H 0.590652 0.617316 0.901937 0.115 Uiso 1 1 calc R U . . .
C14 C 0.8011(2) 0.57840(9) 0.96690(15) 0.0672(5) Uani 1 1 d . . . . .
C15 C 0.8401(3) 0.54357(12) 1.14185(18) 0.0929(8) Uani 1 1 d . . . . .
H15A H 0.907640 0.513425 1.123952 0.139 Uiso 1 1 calc R U . . .
H15B H 0.775282 0.532681 1.197016 0.139 Uiso 1 1 calc R U . . .
H15C H 0.910442 0.573746 1.166019 0.139 Uiso 1 1 calc R U . . .
C16 C 0.5526(2) 0.29866(7) 0.44875(14) 0.0519(4) Uani 1 1 d . . . . .
C17 C 0.5228(3) 0.24316(9) 0.44849(19) 0.0745(6) Uani 1 1 d . . . . .
H17 H 0.474549 0.227207 0.504023 0.089 Uiso 1 1 calc R U . . .
C18 C 0.5649(3) 0.21084(10) 0.3647(3) 0.0935(8) Uani 1 1 d . . . . .
H18 H 0.542590 0.173520 0.364574 0.112 Uiso 1 1 calc R U . . .
C19 C 0.6373(3) 0.23283(10) 0.2843(2) 0.0870(8) Uani 1 1 d . . . . .
H19 H 0.666207 0.210337 0.230306 0.104 Uiso 1 1 calc R U . . .
C20 C 0.6701(2) 0.28953(9) 0.28067(15) 0.0626(5) Uani 1 1 d . . . . .
C21 C 0.7449(3) 0.31459(13) 0.19863(16) 0.0785(7) Uani 1 1 d . . . . .
H21 H 0.774036 0.293333 0.142887 0.094 Uiso 1 1 calc R U . . .
C22 C 0.7757(2) 0.36922(12) 0.19895(16) 0.0771(7) Uani 1 1 d . . . . .
H22 H 0.824638 0.385004 0.143509 0.092 Uiso 1 1 calc R U . . .
C23 C 0.7339(2) 0.40188(9) 0.28288(15) 0.0620(5) Uani 1 1 d . . . . .
H23 H 0.755736 0.439231 0.282932 0.074 Uiso 1 1 calc R U . . .
C24 C 0.66094(19) 0.37913(7) 0.36478(12) 0.0462(4) Uani 1 1 d . . . . .
C25 C 0.62662(19) 0.32267(7) 0.36514(13) 0.0473(4) Uani 1 1 d . . . . .
C26 C 0.5078(2) 0.33250(8) 0.53666(14) 0.0548(4) Uani 1 1 d . . . . .
C27 C 0.6236(2) 0.41371(7) 0.45420(14) 0.0497(4) Uani 1 1 d . . . . .
C28 C 0.5091(3) 0.42102(9) 0.62406(14) 0.0671(5) Uani 1 1 d . . . . .
H28A H 0.396816 0.412703 0.638857 0.081 Uiso 1 1 calc R U . . .
H28B H 0.512754 0.459416 0.605206 0.081 Uiso 1 1 calc R U . . .
C29 C 0.6273(2) 0.41103(7) 0.72199(14) 0.0511(4) Uani 1 1 d . . . . .
C30 C 0.6736(3) 0.42981(10) 0.90465(16) 0.0773(6) Uani 1 1 d . . . . .
H30A H 0.702705 0.392464 0.921173 0.116 Uiso 1 1 calc R U . . .
H30B H 0.617233 0.445047 0.960372 0.116 Uiso 1 1 calc R U . . .
H30C H 0.772767 0.450477 0.898003 0.116 Uiso 1 1 calc R U . . .
N1 N 0.73822(19) 0.61502(9) 0.78664(13) 0.0721(5) Uani 1 1 d . U . . .
N2 N 0.54838(17) 0.38796(6) 0.53442(11) 0.0518(4) Uani 1 1 d . . . . .
O1 O 0.7708(3) 0.52976(8) 0.72326(15) 0.1114(6) Uani 1 1 d . . . . .
O2 O 0.7218(2) 0.69940(9) 0.85941(13) 0.1139(7) Uani 1 1 d . . . . .
O3 O 0.94607(17) 0.58249(7) 0.96467(11) 0.0827(5) Uani 1 1 d . . . . .
O4 O 0.72982(17) 0.56002(7) 1.04889(11) 0.0826(5) Uani 1 1 d . . . . .
O5 O 0.43871(17) 0.31496(7) 0.60989(11) 0.0797(4) Uani 1 1 d . . . . .
O6 O 0.65678(18) 0.46228(5) 0.45978(12) 0.0735(4) Uani 1 1 d . . . . .
O7 O 0.75816(16) 0.38841(6) 0.72558(10) 0.0698(4) Uani 1 1 d . . . . .
O8 O 0.56556(15) 0.43198(6) 0.80606(10) 0.0622(4) Uani 1 1 d . . . . .

loop_
_atom_site_aniso_label
_atom_site_aniso_U_11
_atom_site_aniso_U_22
_atom_site_aniso_U_33
_atom_site_aniso_U_23
_atom_site_aniso_U_13
_atom_site_aniso_U_12
O8 0.0546(7) 0.0817(9) 0.0516(7) -0.0049(6) 0.0125(6) 0.0017(6)
O7 0.0578(8) 0.0866(10) 0.0633(8) -0.0069(7) 0.0000(6) 0.0216(7)
O6 0.0775(9) 0.0446(8) 0.0969(11) 0.0005(7) 0.0029(8) 0.0079(7)
N2 0.0506(8) 0.0573(9) 0.0463(8) 0.0027(6) 0.0007(6) 0.0122(7)
O3 0.0491(8) 0.1333(14) 0.0662(9) 0.0260(8) 0.0088(6) -0.0004(8)
O4 0.0644(9) 0.1261(13) 0.0600(9) 0.0172(8) 0.0185(7) -0.0030(8)
O5 0.0661(9) 0.1054(12) 0.0689(9) 0.0280(8) 0.0133(7) -0.0010(8)
N1 0.0477(8) 0.1116(12) 0.0564(9) 0.0163(8) 0.0035(7) -0.0006(8)
C24 0.0370(8) 0.0552(10) 0.0435(9) 0.0072(7) -0.0079(7) 0.0048(7)
C25 0.0364(8) 0.0549(10) 0.0466(9) -0.0019(7) -0.0114(7) 0.0032(7)
C10 0.0354(8) 0.0531(10) 0.0469(9) 0.0020(7) -0.0090(7) 0.0047(7)
C29 0.0497(10) 0.0527(10) 0.0516(10) 0.0003(8) 0.0092(8) 0.0025(8)
C27 0.0420(9) 0.0476(10) 0.0565(10) 0.0052(8) -0.0078(7) 0.0089(7)
O2 0.0846(12) 0.183(2) 0.0739(11) -0.0440(12) 0.0072(9) 0.0358(12)
C1 0.0417(9) 0.0554(10) 0.0504(10) 0.0024(8) -0.0090(7) -0.0020(7)
C16 0.0406(9) 0.0519(10) 0.0591(11) 0.0044(8) -0.0110(8) -0.0031(7)
O1 0.1380(16) 0.0870(12) 0.1077(14) 0.0280(10) 0.0072(12) -0.0431(11)
C26 0.0404(9) 0.0692(12) 0.0526(10) 0.0149(9) -0.0041(8) 0.0034(8)
C9 0.0439(9) 0.0638(12) 0.0574(11) -0.0102(9) -0.0132(8) 0.0125(8)
C5 0.0404(9) 0.0628(11) 0.0550(11) 0.0116(8) -0.0080(8) 0.0057(8)
C20 0.0481(10) 0.0784(14) 0.0564(11) -0.0190(10) -0.0147(9) 0.0070(9)
C14 0.0525(12) 0.0964(16) 0.0543(11) 0.0095(10) 0.0138(9) -0.0013(10)
C23 0.0485(10) 0.0789(13) 0.0565(11) 0.0179(10) -0.0031(8) 0.0017(9)
C4 0.0504(10) 0.0945(17) 0.0501(11) 0.0145(10) -0.0007(8) 0.0141(10)
C2 0.0594(11) 0.0545(11) 0.0705(13) -0.0097(9) -0.0136(10) 0.0035(9)
C12 0.0445(9) 0.1122(14) 0.0541(11) -0.0101(10) -0.0039(8) 0.0159(10)
C3 0.0620(12) 0.0918(16) 0.0513(11) -0.0115(10) -0.0050(9) 0.0177(11)
C28 0.0667(12) 0.0793(14) 0.0547(11) -0.0023(9) 0.0043(9) 0.0290(10)
C11 0.0554(11) 0.0859(14) 0.0620(12) 0.0125(10) -0.0059(9) -0.0134(10)
C22 0.0527(12) 0.132(2) 0.0454(11) 0.0125(12) 0.0011(9) 0.0041(12)
C21 0.0558(12) 0.127(2) 0.0498(12) -0.0231(13) -0.0061(9) 0.0121(13)
C17 0.0627(12) 0.0612(13) 0.0945(16) 0.0101(12) -0.0122(11) -0.0118(10)
C8 0.0701(14) 0.0655(14) 0.0973(17) -0.0222(13) -0.0236(12) 0.0186(11)
C30 0.0758(14) 0.1016(17) 0.0535(12) -0.0104(11) 0.0030(10) -0.0120(12)
C6 0.0598(12) 0.0703(15) 0.0947(17) 0.0329(13) -0.0106(11) -0.0011(10)
C19 0.0775(15) 0.0778(16) 0.0976(18) -0.0406(14) -0.0249(13) 0.0078(12)
C7 0.0832(16) 0.0501(13) 0.128(2) 0.0078(14) -0.0258(16) 0.0028(11)
C18 0.0884(17) 0.0542(13) 0.129(2) -0.0171(15) -0.0233(16) -0.0071(12)
C15 0.0959(17) 0.117(2) 0.0678(14) 0.0307(13) 0.0166(13) 0.0048(15)
C13 0.0523(11) 0.167(2) 0.0704(13) 0.0303(14) 0.0100(10) -0.0037(13)

loop_
_atom_type_symbol
_atom_type_description
_atom_type_scat_dispersion_real
_atom_type_scat_dispersion_imag
_atom_type_scat_source
C C 0.0033 0.0016 'International Tables Vol C Tables 4.2.6.8 and 6.1.1.4'
H H 0.0000 0.0000 'International Tables Vol C Tables 4.2.6.8 and 6.1.1.4'
N N 0.0061 0.0033 'International Tables Vol C Tables 4.2.6.8 and 6.1.1.4'
O O 0.0106 0.0060 'International Tables Vol C Tables 4.2.6.8 and 6.1.1.4'

loop_
_geom_angle_atom_site_label_1
_geom_angle_atom_site_label_2
_geom_angle_atom_site_label_3
_geom_angle
_geom_angle_site_symmetry_1
_geom_angle_site_symmetry_3
C29 O8 C30 115.82(15) . .
C27 N2 C26 125.18(15) . .
C27 N2 C28 118.14(15) . .
C26 N2 C28 116.67(15) . .
C14 O4 C15 116.73(16) . .
C11 N1 C12 125.49(17) . .
C11 N1 C13 117.3(2) . .
C12 N1 C13 117.0(2) . .
C23 C24 C25 120.15(17) . .
C23 C24 C27 119.71(17) . .
C25 C24 C27 120.10(15) . .
C16 C25 C24 120.86(15) . .
C16 C25 C20 119.75(17) . .
C24 C25 C20 119.38(17) . .
C5 C10 C1 119.11(16) . .
C5 C10 C9 119.83(17) . .
C1 C10 C9 121.04(16) . .
O7 C29 O8 124.17(16) . .
O7 C29 C28 125.96(16) . .
O8 C29 C28 109.87(14) . .
O6 C27 N2 120.61(16) . .
O6 C27 C24 122.72(16) . .
N2 C27 C24 116.67(15) . .
C2 C1 C10 119.63(17) . .
C2 C1 C11 120.16(18) . .
C10 C1 C11 120.18(17) . .
C17 C16 C25 119.94(18) . .
C17 C16 C26 119.87(18) . .
C25 C16 C26 120.19(16) . .
O5 C26 N2 119.16(18) . .
O5 C26 C16 123.92(18) . .
N2 C26 C16 116.92(15) . .
C8 C9 C10 119.5(2) . .
C8 C9 C12 120.8(2) . .
C10 C9 C12 119.62(18) . .
C4 C5 C10 119.15(17) . .
C4 C5 C6 122.33(19) . .
C10 C5 C6 118.51(18) . .
C21 C20 C19 123.4(2) . .
C21 C20 C25 118.5(2) . .
C19 C20 C25 118.1(2) . .
O3 C14 O4 124.81(19) . .
O3 C14 C13 125.76(18) . .
O4 C14 C13 109.41(17) . .
C24 C23 C22 120.5(2) . .
C24 C23 H23 119.7 . .
C22 C23 H23 119.8 . .
C3 C4 C5 120.95(19) . .
C3 C4 H4 119.5 . .
C5 C4 H4 119.5 . .
C1 C2 C3 120.65(19) . .
C1 C2 H2 119.7 . .
C3 C2 H2 119.7 . .
O2 C12 N1 120.1(2) . .
O2 C12 C9 123.1(2) . .
N1 C12 C9 116.80(17) . .
C4 C3 C2 120.47(19) . .
C4 C3 H3 119.8 . .
C2 C3 H3 119.8 . .
N2 C28 C29 112.39(14) . .
N2 C28 H28A 109.1 . .
C29 C28 H28A 109.1 . .
N2 C28 H28B 109.1 . .
C29 C28 H28B 109.1 . .
H28A C28 H28B 107.9 . .
O1 C11 N1 119.9(2) . .
O1 C11 C1 123.5(2) . .
N1 C11 C1 116.65(19) . .
C21 C22 C23 120.1(2) . .
C21 C22 H22 120.0 . .
C23 C22 H22 120.0 . .
C22 C21 C20 121.4(2) . .
C22 C21 H21 119.3 . .
C20 C21 H21 119.3 . .
C16 C17 C18 120.0(2) . .
C16 C17 H17 120.0 . .
C18 C17 H17 120.0 . .
C9 C8 C7 120.4(2) . .
C9 C8 H8 119.8 . .
C7 C8 H8 119.8 . .
O8 C30 H30A 109.5 . .
O8 C30 H30B 109.5 . .
H30A C30 H30B 109.5 . .
O8 C30 H30C 109.5 . .
H30A C30 H30C 109.5 . .
H30B C30 H30C 109.5 . .
C7 C6 C5 120.4(2) . .
C7 C6 H6 119.8 . .
C5 C6 H6 119.8 . .
C18 C19 C20 121.1(2) . .
C18 C19 H19 119.4 . .
C20 C19 H19 119.4 . .
C6 C7 C8 121.3(2) . .
C6 C7 H7 119.4 . .
C8 C7 H7 119.4 . .
C19 C18 C17 121.1(2) . .
C19 C18 H18 119.4 . .
C17 C18 H18 119.4 . .
O4 C15 H15A 109.5 . .
O4 C15 H15B 109.5 . .
H15A C15 H15B 109.5 . .
O4 C15 H15C 109.5 . .
H15A C15 H15C 109.5 . .
H15B C15 H15C 109.5 . .
N1 C13 C14 112.30(17) . .
N1 C13 H13A 109.1 . .
C14 C13 H13A 109.1 . .
N1 C13 H13B 109.1 . .
C14 C13 H13B 109.1 . .
H13A C13 H13B 107.9 . .

loop_
_geom_bond_atom_site_label_1
_geom_bond_atom_site_label_2
_geom_bond_distance
_geom_bond_site_symmetry_2
O8 C29 1.332(2) .
O8 C30 1.443(2) .
O7 C29 1.191(2) .
O6 C27 1.218(2) .
N2 C27 1.395(2) .
N2 C26 1.396(2) .
N2 C28 1.461(2) .
O3 C14 1.181(2) .
O4 C14 1.326(2) .
O4 C15 1.452(3) .
O5 C26 1.217(2) .
N1 C11 1.391(3) .
N1 C12 1.401(3) .
N1 C13 1.452(3) .
C24 C23 1.371(2) .
C24 C25 1.408(2) .
C24 C27 1.474(2) .
C25 C16 1.406(2) .
C25 C20 1.420(2) .
C10 C5 1.409(2) .
C10 C1 1.412(2) .
C10 C9 1.413(2) .
C29 C28 1.499(2) .
O2 C12 1.217(2) .
C1 C2 1.382(3) .
C1 C11 1.463(3) .
C16 C17 1.378(3) .
C16 C26 1.468(3) .
O1 C11 1.220(3) .
C9 C8 1.378(3) .
C9 C12 1.469(3) .
C5 C4 1.408(3) .
C5 C6 1.417(3) .
C20 C21 1.404(3) .
C20 C19 1.413(3) .
C14 C13 1.505(3) .
C23 C22 1.404(3) .
C23 H23 0.9300 .
C4 C3 1.351(3) .
C4 H4 0.9300 .
C2 C3 1.392(3) .
C2 H2 0.9300 .
C3 H3 0.9300 .
C28 H28A 0.9700 .
C28 H28B 0.9700 .
C22 C21 1.358(3) .
C22 H22 0.9300 .
C21 H21 0.9300 .
C17 C18 1.398(4) .
C17 H17 0.9300 .
C8 C7 1.387(4) .
C8 H8 0.9300 .
C30 H30A 0.9600 .
C30 H30B 0.9600 .
C30 H30C 0.9600 .
C6 C7 1.355(3) .
C6 H6 0.9300 .
C19 C18 1.346(4) .
C19 H19 0.9300 .
C7 H7 0.9300 .
C18 H18 0.9300 .
C15 H15A 0.9600 .
C15 H15B 0.9600 .
C15 H15C 0.9600 .
C13 H13A 0.9700 .
C13 H13B 0.9700 .

loop_
_geom_torsion_atom_site_label_1
_geom_torsion_atom_site_label_2
_geom_torsion_atom_site_label_3
_geom_torsion_atom_site_label_4
_geom_torsion
_geom_torsion_site_symmetry_1
_geom_torsion_site_symmetry_2
_geom_torsion_site_symmetry_3
_geom_torsion_site_symmetry_4
C23 C24 C25 C16 179.69(14) . . . .
C27 C24 C25 C16 1.7(2) . . . .
C23 C24 C25 C20 0.8(2) . . . .
C27 C24 C25 C20 -177.22(14) . . . .
C30 O8 C29 O7 4.8(3) . . . .
C30 O8 C29 C28 -174.46(17) . . . .
C26 N2 C27 O6 -178.86(15) . . . .
C28 N2 C27 O6 0.7(2) . . . .
C26 N2 C27 C24 0.6(2) . . . .
C28 N2 C27 C24 -179.78(13) . . . .
C23 C24 C27 O6 -0.9(2) . . . .
C25 C24 C27 O6 177.06(15) . . . .
C23 C24 C27 N2 179.57(14) . . . .
C25 C24 C27 N2 -2.4(2) . . . .
C5 C10 C1 C2 -1.9(2) . . . .
C9 C10 C1 C2 179.23(15) . . . .
C5 C10 C1 C11 176.02(14) . . . .
C9 C10 C1 C11 -2.9(2) . . . .
C24 C25 C16 C17 -178.87(15) . . . .
C20 C25 C16 C17 0.0(2) . . . .
C24 C25 C16 C26 0.8(2) . . . .
C20 C25 C16 C26 179.75(14) . . . .
C27 N2 C26 O5 -178.28(15) . . . .
C28 N2 C26 O5 2.1(2) . . . .
C27 N2 C26 C16 1.8(2) . . . .
C28 N2 C26 C16 -177.80(14) . . . .
C17 C16 C26 O5 -2.8(3) . . . .
C25 C16 C26 O5 177.54(15) . . . .
C17 C16 C26 N2 177.16(15) . . . .
C25 C16 C26 N2 -2.5(2) . . . .
C5 C10 C9 C8 0.0(2) . . . .
C1 C10 C9 C8 178.91(15) . . . .
C5 C10 C9 C12 -178.73(14) . . . .
C1 C10 C9 C12 0.1(2) . . . .
C1 C10 C5 C4 0.5(2) . . . .
C9 C10 C5 C4 179.39(14) . . . .
C1 C10 C5 C6 -178.03(15) . . . .
C9 C10 C5 C6 0.9(2) . . . .
C16 C25 C20 C21 -179.55(15) . . . .
C24 C25 C20 C21 -0.6(2) . . . .
C16 C25 C20 C19 -0.2(2) . . . .
C24 C25 C20 C19 178.70(16) . . . .
C15 O4 C14 O3 -0.4(4) . . . .
C15 O4 C14 C13 178.1(2) . . . .
C25 C24 C23 C22 -0.3(2) . . . .
C27 C24 C23 C22 177.70(15) . . . .
C10 C5 C4 C3 1.0(2) . . . .
C6 C5 C4 C3 179.49(17) . . . .
C10 C1 C2 C3 1.8(2) . . . .
C11 C1 C2 C3 -176.09(16) . . . .
C11 N1 C12 O2 -177.43(18) . . . .
C13 N1 C12 O2 -2.3(3) . . . .
C11 N1 C12 C9 2.9(3) . . . .
C13 N1 C12 C9 178.04(16) . . . .
C8 C9 C12 O2 1.6(3) . . . .
C10 C9 C12 O2 -179.68(17) . . . .
C8 C9 C12 N1 -178.76(16) . . . .
C10 C9 C12 N1 0.0(2) . . . .
C5 C4 C3 C2 -1.1(3) . . . .
C1 C2 C3 C4 -0.3(3) . . . .
C27 N2 C28 C29 -104.85(18) . . . .
C26 N2 C28 C29 74.8(2) . . . .
O7 C29 C28 N2 14.9(3) . . . .
O8 C29 C28 N2 -165.87(16) . . . .
C12 N1 C11 O1 173.67(19) . . . .
C13 N1 C11 O1 -1.5(3) . . . .
C12 N1 C11 C1 -5.5(3) . . . .
C13 N1 C11 C1 179.38(16) . . . .
C2 C1 C11 O1 4.1(3) . . . .
C10 C1 C11 O1 -173.81(19) . . . .
C2 C1 C11 N1 -176.79(15) . . . .
C10 C1 C11 N1 5.3(2) . . . .
C24 C23 C22 C21 -0.3(3) . . . .
C23 C22 C21 C20 0.5(3) . . . .
C19 C20 C21 C22 -179.29(19) . . . .
C25 C20 C21 C22 0.0(3) . . . .
C25 C16 C17 C18 -0.5(3) . . . .
C26 C16 C17 C18 179.84(18) . . . .
C10 C9 C8 C7 -0.7(3) . . . .
C12 C9 C8 C7 178.06(18) . . . .
C4 C5 C6 C7 -179.64(18) . . . .
C10 C5 C6 C7 -1.2(3) . . . .
C21 C20 C19 C18 -179.9(2) . . . .
C25 C20 C19 C18 0.9(3) . . . .
C5 C6 C7 C8 0.5(3) . . . .
C9 C8 C7 C6 0.4(3) . . . .
C20 C19 C18 C17 -1.3(4) . . . .
C16 C17 C18 C19 1.1(3) . . . .
C11 N1 C13 C14 89.0(3) . . . .
C12 N1 C13 C14 -86.5(3) . . . .
O3 C14 C13 N1 -4.8(4) . . . .
O4 C14 C13 N1 176.7(2) . . . .
